data_2241705
loop_
_publ_author_name
'Le Thi Hong, Hai'
'Dao Thi Bich, Diep'
'Nguyen Bich, Ngan'
'Van Meervelt, Luc'

_publ_section_title
;
 Crystal structures of organoplatinum complexes containing
 alkyleugenoxyacetate and <i>p</i>-chloroaniline
;
_journal_coeditor_code RZ5189
_journal_issue 7
_journal_name_full 'Acta Crystallographica Section E'
_journal_page_first 912
_journal_page_last 917
_journal_paper_doi 10.1107/S2056989016008872
_journal_volume 72
_journal_year 2016
_chemical_formula_iupac '[Pt Cl2 (C6 H6 Cl N) (C13 H16 O4)], 0.1H2 O'
_chemical_formula_moiety 'C19 H22 Cl3 N O4 Pt, 0.1(H2 O)'
_chemical_formula_sum 'C19 H22.2 Cl3 N O4.1 Pt'
_chemical_formula_weight 631.61
_chemical_name_systematic
;<i>trans</i>-Dichlorido(4-chloroaniline-\k<i>N</i>){3-methoxy-4-methoxycarbonylmethoxy-1-[(2,3-\h)-prop-2-en-1-yl]benzene}platinum(II)
0.1-hydrate
;
_space_group_crystal_system monoclinic
_space_group_IT_number 15
_space_group_name_Hall '-C 2yc'
_space_group_name_H-M_alt 'C 1 2/c 1'
_symmetry_space_group_name_Hall '-C 2yc'
_symmetry_space_group_name_H-M 'C 1 2/c 1'
_atom_sites_solution_hydrogens geom
_atom_sites_solution_primary heavy
_audit_creation_method
;
Olex2 1.2
(compiled 2016.02.19 svn.r3266 for OlexSys, GUI svn.r5155)
;
_cell_angle_alpha 90
_cell_angle_beta 106.683(5)
_cell_angle_gamma 90
_cell_formula_units_Z 8
_cell_length_a 13.8322(6)
_cell_length_b 15.0753(4)
_cell_length_c 21.0367(9)
_cell_measurement_reflns_used 22209
_cell_measurement_temperature 100.0
_cell_measurement_theta_max 28.6090
_cell_measurement_theta_min 3.2570
_cell_volume 4202.0(3)
_computing_cell_refinement
;
CrysAlis PRO (Agilent, 2012)
;
_computing_data_collection
;
CrysAlis PRO (Agilent, 2012)
;
_computing_data_reduction
;
CrysAlis PRO (Agilent, 2012)
;
_computing_molecular_graphics
;
<i>OLEX2</i> (Dolomanov <i>et al.</i>,  2009)
;
_computing_publication_material
;
<i>OLEX2</i> (Dolomanov <i>et al.</i>,  2009)
;
_computing_structure_refinement
;
SHELXL2014 (Sheldrick, 2015)
;
_computing_structure_solution
;
SHELXS97 (Sheldrick, 2008)
;
_diffrn_ambient_temperature 100.0
_diffrn_detector_area_resol_mean 15.9631
_diffrn_measured_fraction_theta_full 0.997
_diffrn_measured_fraction_theta_max 0.997
_diffrn_measurement_device_type
;
Agilent SuperNova diffractometer (single source at offset, Eos
detector)
;
_diffrn_measurement_method '\w scans'
_diffrn_radiation_monochromator mirror
_diffrn_radiation_type MoK\a
_diffrn_radiation_wavelength 0.71073
_diffrn_reflns_av_R_equivalents 0.0318
_diffrn_reflns_limit_h_max 17
_diffrn_reflns_limit_h_min -17
_diffrn_reflns_limit_k_max 18
_diffrn_reflns_limit_k_min -18
_diffrn_reflns_limit_l_max 26
_diffrn_reflns_limit_l_min -26
_diffrn_reflns_number 44052
_diffrn_reflns_theta_full 25.242
_diffrn_reflns_theta_max 26.369
_diffrn_reflns_theta_min 2.885
_exptl_absorpt_coefficient_mu 7.086
_exptl_absorpt_correction_T_max 1.00000
_exptl_absorpt_correction_T_min 0.71501
_exptl_absorpt_correction_type multi-scan
_exptl_absorpt_process_details
;
(CrysAlis PRO; Agilent, 2012)
;
_exptl_crystal_colour yellow
_exptl_crystal_density_diffrn 1.997
_exptl_crystal_description block
_exptl_crystal_F_000 2440.0
_exptl_crystal_size_max 0.2
_exptl_crystal_size_mid 0.1
_exptl_crystal_size_min 0.1
_refine_diff_density_max 1.280
_refine_diff_density_min -0.917
_refine_ls_extinction_method none
_refine_ls_goodness_of_fit_ref 1.216
_refine_ls_hydrogen_treatment constr
_refine_ls_matrix_type full
_refine_ls_number_parameters 315
_refine_ls_number_reflns 4295
_refine_ls_number_restraints 291
_refine_ls_restrained_S_all 1.199
_refine_ls_R_factor_all 0.0351
_refine_ls_R_factor_gt 0.0324
_refine_ls_shift/su_max 0.000
_refine_ls_shift/su_mean 0.000
_refine_ls_structure_factor_coef Fsqd
_refine_ls_weighting_details 'w=1/[\s^2^(Fo^2^)+46.5817P] where P=(Fo^2^+2Fc^2^)/3'
_refine_ls_weighting_scheme calc
_refine_ls_wR_factor_gt 0.0629
_refine_ls_wR_factor_ref 0.0639
_reflns_number_gt 4033
_reflns_number_total 4295
_reflns_threshold_expression 'I > 2\s(I)'
_cod_data_source_file rz5189sup1.cif
_cod_data_source_block I
_cod_database_code 2241705
_shelx_space_group_comment
;
The symmetry employed for this shelxl refinement is uniquely defined
by the following loop, which should always be used as a source of
symmetry information in preference to the above space-group names.
They are only intended as comments.
;

loop_
_space_group_symop_operation_xyz
'x, y, z'
'-x, y, -z+1/2'
'x+1/2, y+1/2, z'
'-x+1/2, y+1/2, -z+1/2'
'-x, -y, -z'
'x, -y, z-1/2'
'-x+1/2, -y+1/2, -z'
'x+1/2, -y+1/2, z-1/2'

loop_
_atom_site_type_symbol
_atom_site_label
_atom_site_fract_x
_atom_site_fract_y
_atom_site_fract_z
_atom_site_U_iso_or_equiv
_atom_site_adp_type
_atom_site_calc_flag
_atom_site_occupancy
_atom_site_disorder_assembly
_atom_site_disorder_group
Pt Pt1A 0.75061(14) 0.49179(7) 0.82720(10) 0.0213(2) Uani d 0.679(8) A 1
Pt Pt1B 0.7676(3) 0.4904(2) 0.8417(2) 0.0349(6) Uani d 0.321(8) A 2
N N2 0.8940(3) 0.5396(3) 0.8235(2) 0.0369(10) Uani d 1 . .
H H2AA 0.9427 0.4996 0.8432 0.044 Uiso calc 0.679(8) A 1
H H2AB 0.8938 0.5459 0.7805 0.044 Uiso calc 0.679(8) A 1
H H2BC 0.9465 0.5015 0.8389 0.044 Uiso calc 0.321(8) A 2
H H2BD 0.8835 0.5469 0.7791 0.044 Uiso calc 0.321(8) A 2
C C3 0.9164(4) 0.6242(3) 0.8573(3) 0.0328(11) Uani d 1 . .
C C4 0.9600(5) 0.6278(4) 0.9245(3) 0.0457(14) Uani d 1 . .
H H4 0.9792 0.5743 0.9487 0.055 Uiso calc 1 . .
C C5 0.9763(5) 0.7077(4) 0.9572(3) 0.0491(15) Uani d 1 . .
H H5 1.0047 0.7096 1.0040 0.059 Uiso calc 1 . .
C C6 0.9509(4) 0.7856(4) 0.9213(3) 0.0390(12) Uani d 1 . .
C C7 0.9087(4) 0.7838(4) 0.8539(3) 0.0327(11) Uani d 1 . .
H H7 0.8915 0.8374 0.8295 0.039 Uiso calc 1 . .
C C8 0.8913(4) 0.7023(3) 0.8218(3) 0.0303(11) Uani d 1 . .
H H8 0.8621 0.7002 0.7751 0.036 Uiso calc 1 . .
Cl Cl9 0.97029(14) 0.88741(11) 0.96197(8) 0.0557(4) Uani d 1 . .
Cl Cl10 0.8612(7) 0.4286(5) 0.9395(3) 0.0395(16) Uani d 0.321(8) A 2
Cl Cl11 0.6918(4) 0.5297(5) 0.7175(2) 0.0425(11) Uani d 0.679(8) A 1
Cl Cl12 0.8205(3) 0.4484(2) 0.93519(14) 0.0337(6) Uani d 0.679(8) A 1
Cl Cl13 0.6770(6) 0.5272(9) 0.7318(4) 0.036(2) Uani d 0.321(8) A 2
C C14 0.6190(7) 0.4194(5) 0.8275(4) 0.0265(19) Uani d 0.679(8) A 1
H H14A 0.6296 0.3818 0.8652 0.032 Uiso calc 0.679(8) A 1
H H14B 0.6241 0.3962 0.7867 0.032 Uiso calc 0.679(8) A 1
C C15 0.5959(5) 0.5080(4) 0.8322(3) 0.0213(15) Uani d 0.679(8) A 1
H H15 0.5489 0.5324 0.7905 0.026 Uiso calc 0.679(8) A 1
C C16 0.5856(7) 0.5525(4) 0.8945(4) 0.0271(18) Uani d 0.679(8) A 1
H H16A 0.6411 0.5339 0.9335 0.032 Uiso calc 0.679(8) A 1
H H16B 0.5205 0.5363 0.9022 0.032 Uiso calc 0.679(8) A 1
C C17 0.6445(18) 0.4012(12) 0.8481(11) 0.041(5) Uani d 0.321(8) A 2
H H17A 0.5949 0.3889 0.8073 0.050 Uiso calc 0.321(8) A 2
H H17B 0.6967 0.3596 0.8662 0.050 Uiso calc 0.321(8) A 2
C C18 0.6407(13) 0.4798(11) 0.8811(10) 0.046(4) Uani d 0.321(8) A 2
H H18 0.6633 0.4711 0.9302 0.055 Uiso calc 0.321(8) A 2
C C19 0.5657(13) 0.5548(7) 0.8620(10) 0.042(4) Uani d 0.321(8) A 2
H H19A 0.5071 0.5376 0.8774 0.051 Uiso calc 0.321(8) A 2
H H19B 0.5416 0.5552 0.8129 0.051 Uiso calc 0.321(8) A 2
C C20 0.5902(4) 0.6522(4) 0.8837(3) 0.0424(13) Uani d 1 . .
C C21 0.5064(4) 0.7011(3) 0.8465(3) 0.0339(11) Uani d 1 . .
H H21 0.4456 0.6712 0.8242 0.041 Uiso calc 1 . .
C C22 0.5118(4) 0.7926(3) 0.8422(2) 0.0282(10) Uani d 1 . .
C C23 0.6008(4) 0.8361(3) 0.8764(3) 0.0313(11) Uani d 1 . .
C C24 0.6828(4) 0.7872(4) 0.9122(3) 0.0395(12) Uani d 1 . .
H H24 0.7435 0.8167 0.9352 0.047 Uiso calc 1 . .
C C25 0.6774(4) 0.6956(4) 0.9150(3) 0.0440(13) Uani d 1 . .
H H25 0.7349 0.6627 0.9389 0.053 Uiso calc 1 . .
O O26 0.4355(3) 0.8454(2) 0.80566(18) 0.0324(8) Uani d 1 . .
C C27 0.3460(4) 0.8027(4) 0.7673(3) 0.0343(12) Uani d 1 . .
H H27A 0.3117 0.7750 0.7970 0.051 Uiso calc 1 . .
H H27B 0.3635 0.7571 0.7393 0.051 Uiso calc 1 . .
H H27C 0.3012 0.8465 0.7393 0.051 Uiso calc 1 . .
O O28 0.5993(3) 0.9267(2) 0.86886(19) 0.0372(9) Uani d 1 . .
C C29 0.6894(5) 0.9716(4) 0.9030(3) 0.0446(14) Uani d 1 . .
H H29A 0.7479 0.9457 0.8914 0.054 Uiso calc 1 . .
H H29B 0.7014 0.9667 0.9515 0.054 Uiso calc 1 . .
C C30 0.6754(5) 1.0688(4) 0.8813(3) 0.0480(14) Uani d 1 . .
O O31 0.6176(4) 1.0965(3) 0.8301(3) 0.0582(12) Uani d 1 . .
O O32 0.7487(5) 1.1132(3) 0.9246(2) 0.0740(16) Uani d 1 . .
C C33 0.7493(9) 1.2074(5) 0.9135(5) 0.102(3) Uani d 1 . .
H H33A 0.7428 1.2188 0.8666 0.154 Uiso calc 1 . .
H H33B 0.8128 1.2327 0.9410 0.154 Uiso calc 1 . .
H H33C 0.6926 1.2349 0.9253 0.154 Uiso calc 1 . .
O O34 1.0000 0.5000 0.7500 0.10(2) Uani d 0.100(10) . .

loop_
_atom_site_aniso_label
_atom_site_aniso_U_11
_atom_site_aniso_U_22
_atom_site_aniso_U_33
_atom_site_aniso_U_12
_atom_site_aniso_U_13
_atom_site_aniso_U_23
Pt1A 0.0216(4) 0.0167(3) 0.0252(5) -0.00062(18) 0.0064(4) -0.0012(2)
Pt1B 0.0269(10) 0.0479(9) 0.0288(12) -0.0027(5) 0.0061(9) -0.0021(6)
N2 0.028(2) 0.029(2) 0.054(3) 0.0035(17) 0.0125(19) 0.0060(19)
C3 0.022(2) 0.033(2) 0.043(3) -0.0006(19) 0.008(2) 0.006(2)
C4 0.045(3) 0.039(3) 0.046(3) -0.014(2) 0.001(2) 0.013(2)
C5 0.052(4) 0.052(3) 0.039(3) -0.020(3) 0.005(3) 0.009(2)
C6 0.034(3) 0.041(3) 0.042(3) -0.018(2) 0.011(2) 0.001(2)
C7 0.027(3) 0.033(2) 0.040(3) -0.003(2) 0.012(2) 0.008(2)
C8 0.022(2) 0.032(2) 0.036(3) 0.0006(19) 0.008(2) 0.0055(19)
Cl9 0.0722(11) 0.0515(9) 0.0477(9) -0.0338(8) 0.0242(8) -0.0125(7)
Cl10 0.049(4) 0.037(3) 0.029(2) -0.003(3) 0.005(3) 0.008(2)
Cl11 0.058(3) 0.0403(18) 0.0382(14) 0.0123(18) 0.0281(13) 0.0128(11)
Cl12 0.0287(15) 0.0273(13) 0.0359(12) 0.0024(10) -0.0052(11) 0.0095(9)
Cl13 0.015(2) 0.035(3) 0.054(5) -0.005(2) 0.004(3) 0.016(4)
C14 0.025(4) 0.027(4) 0.028(4) -0.001(3) 0.008(3) 0.001(3)
C15 0.015(3) 0.027(3) 0.020(3) 0.000(2) 0.002(2) 0.003(2)
C16 0.036(4) 0.029(3) 0.018(4) 0.005(3) 0.011(3) 0.007(3)
C17 0.032(8) 0.039(7) 0.051(10) 0.004(5) 0.010(7) 0.009(6)
C18 0.042(7) 0.041(6) 0.058(9) 0.002(5) 0.019(6) 0.010(6)
C19 0.042(8) 0.041(5) 0.057(11) 0.008(4) 0.033(7) 0.022(5)
C20 0.041(3) 0.035(2) 0.061(3) 0.007(2) 0.030(3) 0.013(2)
C21 0.030(2) 0.030(2) 0.049(3) 0.0014(19) 0.022(2) 0.001(2)
C22 0.031(2) 0.028(2) 0.030(2) 0.0048(18) 0.0156(19) -0.0011(18)
C23 0.034(2) 0.033(2) 0.028(2) 0.0011(19) 0.012(2) 0.0007(19)
C24 0.037(3) 0.047(3) 0.034(3) 0.002(2) 0.010(2) 0.006(2)
C25 0.035(3) 0.047(3) 0.052(3) 0.009(2) 0.016(3) 0.017(2)
O26 0.0293(18) 0.0261(17) 0.040(2) 0.0027(14) 0.0081(15) -0.0015(15)
C27 0.030(3) 0.038(3) 0.035(3) 0.002(2) 0.010(2) -0.004(2)
O28 0.037(2) 0.0302(18) 0.041(2) -0.0044(15) 0.0062(17) -0.0065(15)
C29 0.046(3) 0.049(3) 0.039(3) -0.015(2) 0.011(3) -0.004(2)
C30 0.061(4) 0.042(3) 0.050(3) -0.017(3) 0.029(3) -0.005(2)
O31 0.052(3) 0.051(3) 0.076(3) 0.001(2) 0.026(2) 0.007(2)
O32 0.110(4) 0.066(3) 0.050(3) -0.052(3) 0.030(3) -0.011(2)
C33 0.171(10) 0.062(4) 0.100(7) -0.063(5) 0.081(7) -0.018(4)
O34 0.06(3) 0.21(6) 0.04(2) 0.000 0.015(18) 0.000

loop_
_atom_type_symbol
_atom_type_description
_atom_type_scat_dispersion_real
_atom_type_scat_dispersion_imag
_atom_type_scat_source
C C 0.0033 0.0016 'International Tables Vol C Tables 4.2.6.8 and 6.1.1.4'
H H 0.0000 0.0000 'International Tables Vol C Tables 4.2.6.8 and 6.1.1.4'
N N 0.0061 0.0033 'International Tables Vol C Tables 4.2.6.8 and 6.1.1.4'
O O 0.0106 0.0060 'International Tables Vol C Tables 4.2.6.8 and 6.1.1.4'
Cl Cl 0.1484 0.1585 'International Tables Vol C Tables 4.2.6.8 and 6.1.1.4'
Pt Pt -1.7033 8.3905 'International Tables Vol C Tables 4.2.6.8 and 6.1.1.4'

loop_
_geom_angle_atom_site_label_1
_geom_angle_atom_site_label_2
_geom_angle_atom_site_label_3
_geom_angle
N2 Pt1A Cl11 86.8(2)
N2 Pt1A Cl12 90.03(16)
N2 Pt1A C15 153.8(2)
Cl11 Pt1A Cl12 175.35(16)
C14 Pt1A N2 168.7(2)
C14 Pt1A Cl11 94.3(3)
C14 Pt1A Cl12 88.2(3)
C14 Pt1A C15 37.4(3)
C15 Pt1A Cl11 87.2(2)
C15 Pt1A Cl12 97.1(2)
N2 Pt1B Cl10 91.2(2)
N2 Pt1B Cl13 88.5(3)
N2 Pt1B C17 162.7(5)
N2 Pt1B C18 160.0(5)
Cl10 Pt1B Cl13 168.6(4)
C17 Pt1B Cl10 86.8(6)
C17 Pt1B Cl13 90.1(6)
C18 Pt1B Cl10 86.4(6)
C18 Pt1B Cl13 97.6(6)
C18 Pt1B C17 36.9(4)
Pt1A N2 H2AA 109.5
Pt1A N2 H2AB 109.5
Pt1B N2 H2BC 110.2
Pt1B N2 H2BD 110.2
H2AA N2 H2AB 108.1
H2BC N2 H2BD 108.5
C3 N2 Pt1A 110.5(3)
C3 N2 Pt1B 107.7(3)
C3 N2 H2AA 109.5
C3 N2 H2AB 109.5
C3 N2 H2BC 110.2
C3 N2 H2BD 110.2
C4 C3 N2 120.5(5)
C4 C3 C8 119.5(5)
C8 C3 N2 120.0(5)
C3 C4 H4 119.6
C3 C4 C5 120.8(6)
C5 C4 H4 119.6
C4 C5 H5 120.3
C4 C5 C6 119.3(6)
C6 C5 H5 120.3
C5 C6 Cl9 119.9(5)
C7 C6 C5 121.0(6)
C7 C6 Cl9 119.1(4)
C6 C7 H7 120.6
C6 C7 C8 118.9(5)
C8 C7 H7 120.6
C3 C8 C7 120.5(5)
C3 C8 H8 119.7
C7 C8 H8 119.7
Pt1A C14 H14A 112.4
Pt1A C14 H14B 84.2
H14A C14 H14B 120.0
C15 C14 Pt1A 73.8(4)
C15 C14 H14A 120.0
C15 C14 H14B 120.0
Pt1A C15 H15 113.4
C14 C15 Pt1A 68.9(5)
C14 C15 H15 113.4
C14 C15 C16 124.8(6)
C16 C15 Pt1A 115.3(5)
C16 C15 H15 113.4
C15 C16 H16A 110.4
C15 C16 H16B 110.4
C15 C16 C20 106.8(5)
H16A C16 H16B 108.6
C20 C16 H16A 110.4
C20 C16 H16B 110.4
Pt1B C17 H17A 115.8
Pt1B C17 H17B 85.2
H17A C17 H17B 120.0
C18 C17 Pt1B 69.4(12)
C18 C17 H17A 120.0
C18 C17 H17B 120.0
Pt1B C18 H18 111.2
C17 C18 Pt1B 73.6(13)
C17 C18 H18 111.2
C17 C18 C19 129.1(17)
C19 C18 Pt1B 114.6(12)
C19 C18 H18 111.2
C18 C19 H19A 106.4
C18 C19 H19B 106.4
C18 C19 C20 123.8(13)
H19A C19 H19B 106.4
C20 C19 H19A 106.4
C20 C19 H19B 106.4
C21 C20 C16 122.4(6)
C21 C20 C19 104.9(8)
C25 C20 C16 118.1(6)
C25 C20 C19 133.4(8)
C25 C20 C21 119.3(5)
C20 C21 H21 119.8
C22 C21 C20 120.4(5)
C22 C21 H21 119.8
C21 C22 C23 119.3(5)
O26 C22 C21 124.6(5)
O26 C22 C23 116.1(4)
C24 C23 C22 119.7(5)
O28 C23 C22 115.1(5)
O28 C23 C24 125.2(5)
C23 C24 H24 119.7
C23 C24 C25 120.6(6)
C25 C24 H24 119.7
C20 C25 C24 120.7(6)
C20 C25 H25 119.7
C24 C25 H25 119.7
C22 O26 C27 117.5(4)
O26 C27 H27A 109.5
O26 C27 H27B 109.5
O26 C27 H27C 109.5
H27A C27 H27B 109.5
H27A C27 H27C 109.5
H27B C27 H27C 109.5
C23 O28 C29 115.7(4)
O28 C29 H29A 110.4
O28 C29 H29B 110.4
O28 C29 C30 106.8(5)
H29A C29 H29B 108.6
C30 C29 H29A 110.4
C30 C29 H29B 110.4
O31 C30 C29 125.9(6)
O31 C30 O32 127.7(6)
O32 C30 C29 105.7(6)
C30 O32 C33 115.0(7)
O32 C33 H33A 109.5
O32 C33 H33B 109.5
O32 C33 H33C 109.5
H33A C33 H33B 109.5
H33A C33 H33C 109.5
H33B C33 H33C 109.5

loop_
_geom_bond_atom_site_label_1
_geom_bond_atom_site_label_2
_geom_bond_distance
Pt1A N2 2.132(5)
Pt1A Cl11 2.288(4)
Pt1A Cl12 2.294(3)
Pt1A C14 2.124(9)
Pt1A C15 2.187(6)
Pt1B N2 2.033(6)
Pt1B Cl10 2.291(5)
Pt1B Cl13 2.357(7)
Pt1B C17 2.20(2)
Pt1B C18 2.151(18)
N2 H2AA 0.9100
N2 H2AB 0.9100
N2 H2BC 0.9100
N2 H2BD 0.9100
N2 C3 1.450(7)
C3 C4 1.370(8)
C3 C8 1.384(7)
C4 H4 0.9500
C4 C5 1.374(9)
C5 H5 0.9500
C5 C6 1.386(8)
C6 C7 1.370(8)
C6 Cl9 1.741(6)
C7 H7 0.9500
C7 C8 1.389(7)
C8 H8 0.9500
C14 H14A 0.9500
C14 H14B 0.9500
C14 C15 1.383(9)
C15 H15 1.0000
C15 C16 1.514(8)
C16 H16A 0.9900
C16 H16B 0.9900
C16 C20 1.523(8)
C17 H17A 0.9500
C17 H17B 0.9500
C17 C18 1.381(12)
C18 H18 1.0000
C18 C19 1.508(11)
C19 H19A 0.9900
C19 H19B 0.9900
C19 C20 1.546(11)
C20 C21 1.407(8)
C20 C25 1.364(9)
C21 H21 0.9500
C21 C22 1.386(7)
C22 C23 1.398(7)
C22 O26 1.369(6)
C23 C24 1.381(8)
C23 O28 1.374(6)
C24 H24 0.9500
C24 C25 1.385(8)
C25 H25 0.9500
O26 C27 1.422(6)
C27 H27A 0.9800
C27 H27B 0.9800
C27 H27C 0.9800
O28 C29 1.419(7)
C29 H29A 0.9900
C29 H29B 0.9900
C29 C30 1.530(9)
C30 O31 1.218(8)
C30 O32 1.332(8)
O32 C33 1.440(9)
C33 H33A 0.9800
C33 H33B 0.9800
C33 H33C 0.9800

loop_
_geom_hbond_atom_site_label_D
_geom_hbond_atom_site_label_H
_geom_hbond_atom_site_label_A
_geom_hbond_site_symmetry_D
_geom_hbond_site_symmetry_H
_geom_hbond_site_symmetry_A
_geom_hbond_distance_DH
_geom_hbond_distance_HA
_geom_hbond_distance_DA
_geom_hbond_angle_DHA
_geom_hbond_publ_flag
N2 H2AA O26 1_555 1_555 3_545 0.91 2.45 3.027(5) 122 y
N2 H2AA O28 1_555 1_555 3_545 0.91 2.35 3.212(6) 158 y
N2 H2AB O31 1_555 1_555 4_646 0.91 2.41 3.302(3) 167 y
C16 H16A Cl12 1_555 1_555 1_555 0.99 2.79 3.487(10) 128 y
C16 H16B Cl9 1_555 1_555 3_445 0.99 2.76 3.472(8) 129 y
C21 H21 Cl11 1_555 1_555 2_656 0.95 2.82 3.726(8) 159 y
C29 H29B Cl12 1_555 1_555 7_667 0.99 2.80 3.651(7) 145 y
C27 H27B Cg1 1_555 1_555 2_656 0.98 2.72 3.523(6) 139 y

loop_
_geom_torsion_atom_site_label_1
_geom_torsion_atom_site_label_2
_geom_torsion_atom_site_label_3
_geom_torsion_atom_site_label_4
_geom_torsion
Pt1A N2 C3 C4 85.5(5)
Pt1A N2 C3 C8 -92.9(5)
Pt1A C14 C15 C16 -106.8(7)
Pt1A C15 C16 C20 83.1(6)
Pt1B N2 C3 C4 76.9(6)
Pt1B N2 C3 C8 -101.5(5)
Pt1B C17 C18 C19 109(2)
Pt1B C18 C19 C20 -65(2)
N2 C3 C4 C5 -176.4(5)
N2 C3 C8 C7 177.4(5)
C3 C4 C5 C6 -1.9(10)
C4 C3 C8 C7 -1.0(8)
C4 C5 C6 C7 0.9(9)
C4 C5 C6 Cl9 179.6(5)
C5 C6 C7 C8 0.1(8)
C6 C7 C8 C3 0.0(8)
C8 C3 C4 C5 2.0(9)
Cl9 C6 C7 C8 -178.7(4)
C14 C15 C16 C20 164.0(7)
C15 C16 C20 C21 80.3(8)
C15 C16 C20 C25 -104.0(7)
C16 C20 C21 C22 175.0(5)
C16 C20 C25 C24 -173.7(6)
C17 C18 C19 C20 -153(2)
C18 C19 C20 C21 170.4(16)
C18 C19 C20 C25 9(3)
C19 C20 C21 C22 -165.6(9)
C19 C20 C25 C24 161.9(12)
C20 C21 C22 C23 -1.4(8)
C20 C21 C22 O26 177.9(5)
C21 C20 C25 C24 2.1(9)
C21 C22 C23 C24 1.9(7)
C21 C22 C23 O28 179.7(4)
C21 C22 O26 C27 -2.8(7)
C22 C23 C24 C25 -0.5(8)
C22 C23 O28 C29 -179.6(5)
C23 C22 O26 C27 176.5(4)
C23 C24 C25 C20 -1.6(9)
C23 O28 C29 C30 173.5(4)
C24 C23 O28 C29 -2.0(8)
C25 C20 C21 C22 -0.6(8)
O26 C22 C23 C24 -177.4(5)
O26 C22 C23 O28 0.3(6)
O28 C23 C24 C25 -178.0(5)
O28 C29 C30 O31 -23.3(9)
O28 C29 C30 O32 165.6(5)
C29 C30 O32 C33 -179.7(6)
O31 C30 O32 C33 9.4(11)

_cod_database_fobs_code 2241705
